data_4506730
loop_
_publ_author_name
'Lee, Tu'
'Chen, Hsin Rong'
'Lin, Hong Yu'
'Lee, Hung Lin'

_publ_section_title
;
 Continuous Co-Crystallization As a Separation Technology: The Study of
 1:2 Co-Crystals of Phenazine--Vanillin
;
_journal_issue 12
_journal_name_full 'Crystal Growth &amp; Design'
_journal_page_first 5897
_journal_paper_doi 10.1021/cg300763t
_journal_volume 12
_journal_year 2012
_chemical_formula_sum 'C12 H10 N2'
_chemical_formula_weight 182.22
_chemical_name_systematic
; 
 ? 
;
_space_group_IT_number 14
_symmetry_cell_setting monoclinic
_symmetry_space_group_name_Hall '-P 2ybc'
_symmetry_space_group_name_H-M 'P 1 21/c 1'
_atom_sites_solution_hydrogens geom
_atom_sites_solution_primary direct
_atom_sites_solution_secondary difmap
_audit_creation_method SHELXL-97
_cell_angle_alpha 90.00
_cell_angle_beta 109.18(5)
_cell_angle_gamma 90.00
_cell_formula_units_Z 2
_cell_length_a 7.072(13)
_cell_length_b 5.100(10)
_cell_length_c 13.13(3)
_cell_measurement_reflns_used 371
_cell_measurement_temperature 296(2)
_cell_measurement_theta_max 22.5007
_cell_measurement_theta_min 3.0498
_cell_volume 447.3(16)
_computing_cell_refinement 'SAINT V7.34A (Bruker AXS, 2006)'
_computing_data_collection 'APEX2 (Bruker AXS, 2010)'
_computing_data_reduction 'SAINT V7.34A (Bruker AXS, 2006)'
_computing_molecular_graphics 'SHELXTL (Sheldrick, 2008)'
_computing_publication_material SHELXTL
_computing_structure_refinement 'SHELXL-97 (Sheldrick, 2008)'
_computing_structure_solution 'SHELXS-97 (Sheldrick, 2008)'
_diffrn_ambient_temperature 296(2)
_diffrn_detector_area_resol_mean 8.3333
_diffrn_measured_fraction_theta_full 0.856
_diffrn_measured_fraction_theta_max 0.856
_diffrn_measurement_device_type 'Bruker APEX-II CCD'
_diffrn_measurement_method '\f and \w scans'
_diffrn_radiation_monochromator graphite
_diffrn_radiation_source 'fine-focus sealed tube'
_diffrn_radiation_type MoK\a
_diffrn_radiation_wavelength 0.71073
_diffrn_reflns_av_R_equivalents 0.1118
_diffrn_reflns_av_sigmaI/netI 0.1058
_diffrn_reflns_limit_h_max 8
_diffrn_reflns_limit_h_min -8
_diffrn_reflns_limit_k_max 6
_diffrn_reflns_limit_k_min -6
_diffrn_reflns_limit_l_max 16
_diffrn_reflns_limit_l_min -14
_diffrn_reflns_number 2632
_diffrn_reflns_theta_full 26.51
_diffrn_reflns_theta_max 26.51
_diffrn_reflns_theta_min 3.05
_exptl_absorpt_coefficient_mu 0.082
_exptl_absorpt_correction_T_max 0.9486
_exptl_absorpt_correction_T_min 0.6436
_exptl_absorpt_correction_type multi-scan
_exptl_absorpt_process_details 'SADABS V2008/1 (Bruker AXS)'
_exptl_crystal_colour Yellow
_exptl_crystal_density_diffrn 1.353
_exptl_crystal_density_meas ?
_exptl_crystal_density_method 'not measured'
_exptl_crystal_description Tabullar
_exptl_crystal_F_000 192
_exptl_crystal_size_max 0.15
_exptl_crystal_size_mid 0.12
_exptl_crystal_size_min 0.05
_refine_diff_density_max 0.515
_refine_diff_density_min -0.605
_refine_diff_density_rms 0.121
_refine_ls_extinction_method none
_refine_ls_goodness_of_fit_ref 1.750
_refine_ls_hydrogen_treatment constr
_refine_ls_matrix_type full
_refine_ls_number_parameters 66
_refine_ls_number_reflns 793
_refine_ls_number_restraints 0
_refine_ls_restrained_S_all 1.750
_refine_ls_R_factor_all 0.4041
_refine_ls_R_factor_gt 0.2678
_refine_ls_shift/su_max 0.148
_refine_ls_shift/su_mean 0.034
_refine_ls_structure_factor_coef Fsqd
_refine_ls_weighting_details 'calc w=1/[\s^2^(Fo^2^)+(0.2000P)^2^+0.0000P] where P=(Fo^2^+2Fc^2^)/3'
_refine_ls_weighting_scheme calc
_refine_ls_wR_factor_gt 0.5825
_refine_ls_wR_factor_ref 0.6840
_reflns_number_gt 192
_reflns_number_total 793
_reflns_threshold_expression >2sigma(I)
_cod_data_source_file cg300763t_si_003.cif
_cod_data_source_block 110446
_cod_depositor_comments
;
The following automatic conversions were performed:

'_exptl_crystal_density_meas' value 'not measured' was changed to '?'
- the value is perceived as not measured.

Automatic conversion script
Id: cif_fix_values 3008 2015-01-20 13:52:24Z robertas 
;
_cod_original_cell_volume 447.4(15)
_cod_database_code 4506730

loop_
_symmetry_equiv_pos_as_xyz
'x, y, z'
'-x, y+1/2, -z+1/2'
'-x, -y, -z'
'x, -y-1/2, z-1/2'

loop_
_atom_site_label
_atom_site_type_symbol
_atom_site_fract_x
_atom_site_fract_y
_atom_site_fract_z
_atom_site_U_iso_or_equiv
_atom_site_adp_type
_atom_site_occupancy
_atom_site_symmetry_multiplicity
_atom_site_calc_flag
_atom_site_refinement_flags
C1 C 1.0310(14) 0.1908(18) 0.0832(10) 0.078(4) Uani 1 1 d .
C2 C 1.0610(16) 0.376(2) 0.1507(12) 0.094(5) Uani 1 1 d .
H2 H 0.9564 0.4229 0.1752 0.113 Uiso 1 1 calc R
C3 C 1.2412(16) 0.516(2) 0.1911(13) 0.104(6) Uani 1 1 d .
H3 H 1.2693 0.6318 0.2488 0.125 Uiso 1 1 calc R
C4 C 0.8275(12) -0.1238(19) -0.0240(10) 0.071(4) Uani 1 1 d .
C5 C 0.6380(13) -0.272(2) -0.0717(9) 0.079(4) Uani 1 1 d .
H5 H 0.5268 -0.2185 -0.0542 0.095 Uiso 1 1 calc R
C6 C 0.6179(14) -0.458(2) -0.1315(10) 0.085(4) Uani 1 1 d .
H6 H 0.5094 -0.5692 -0.1406 0.102 Uiso 1 1 calc R
N1 N 0.8480(11) 0.0520(15) 0.0416(8) 0.078(4) Uani 1 1 d .

loop_
_atom_site_aniso_label
_atom_site_aniso_U_11
_atom_site_aniso_U_22
_atom_site_aniso_U_33
_atom_site_aniso_U_23
_atom_site_aniso_U_13
_atom_site_aniso_U_12
C1 0.061(6) 0.045(5) 0.144(11) 0.011(6) 0.058(7) 0.006(4)
C2 0.069(7) 0.060(6) 0.169(15) 0.014(7) 0.062(8) 0.006(5)
C3 0.074(8) 0.069(6) 0.183(15) -0.017(7) 0.060(10) -0.003(6)
C4 0.048(6) 0.050(5) 0.126(10) 0.017(5) 0.043(6) 0.014(4)
C5 0.049(6) 0.062(6) 0.135(10) -0.004(7) 0.039(6) 0.001(5)
C6 0.057(7) 0.063(7) 0.138(11) 0.023(6) 0.036(7) 0.004(5)
N1 0.057(6) 0.052(5) 0.140(9) -0.001(5) 0.053(6) 0.004(4)

loop_
_atom_type_symbol
_atom_type_description
_atom_type_scat_dispersion_real
_atom_type_scat_dispersion_imag
_atom_type_scat_source
C C 0.0033 0.0016 'International Tables Vol C Tables 4.2.6.8 and 6.1.1.4'
H H 0.0000 0.0000 'International Tables Vol C Tables 4.2.6.8 and 6.1.1.4'
N N 0.0061 0.0033 'International Tables Vol C Tables 4.2.6.8 and 6.1.1.4'

loop_
_geom_angle_atom_site_label_1
_geom_angle_atom_site_label_2
_geom_angle_atom_site_label_3
_geom_angle
_geom_angle_site_symmetry_1
_geom_angle_site_symmetry_3
C2 C1 N1 124.4(9) . .
C2 C1 C4 123.2(10) . 3_755
N1 C1 C4 111.6(10) . 3_755
C1 C2 C3 124.6(10) . .
C1 C2 H2 117.7 . .
C3 C2 H2 117.7 . .
C2 C3 C6 112.5(11) . 3_755
C2 C3 H3 123.8 . .
C6 C3 H3 123.8 3_755 .
N1 C4 C5 123.7(8) . .
N1 C4 C1 126.2(10) . 3_755
C5 C4 C1 109.2(10) . 3_755
C6 C5 C4 124.8(10) . .
C6 C5 H5 117.6 . .
C4 C5 H5 117.6 . .
C5 C6 C3 122.9(10) . 3_755
C5 C6 H6 118.6 . .
C3 C6 H6 118.5 3_755 .
C4 N1 C1 121.4(8) . .

loop_
_geom_bond_atom_site_label_1
_geom_bond_atom_site_label_2
_geom_bond_distance
_geom_bond_site_symmetry_2
C1 C2 1.265(16) .
C1 N1 1.417(13) .
C1 C4 1.495(14) 3_755
C2 C3 1.403(15) .
C2 H2 0.9300 .
C3 C6 1.486(15) 3_755
C3 H3 0.9300 .
C4 N1 1.218(14) .
C4 C5 1.487(14) .
C4 C1 1.495(14) 3_755
C5 C6 1.208(14) .
C5 H5 0.9300 .
C6 C3 1.486(15) 3_755
C6 H6 0.9300 .
